data_4123316
loop_
_publ_author_name
'Fuentes, Noelia'
'Kong, Wangqing'
'Fern\'andez-S\'anchez, Luis'
'Merino, Est\'ibaliz'
'Nevado, Cristina'

_publ_section_title
;
 Cyclization Cascades via N-Amidyl Radicals toward Highly Functionalized
 Heterocyclic Scaffolds.
;
_journal_issue 2
_journal_name_full 'Journal of the American Chemical Society'
_journal_page_first 964
_journal_page_last 973
_journal_paper_doi 10.1021/ja5115858
_journal_volume 137
_journal_year 2015
_chemical_formula_moiety 'C26 H20 F3 N O'
_chemical_formula_sum 'C26 H20 F3 N O'
_chemical_formula_weight 419.43
_chemical_name_systematic
;
 ?
;
_space_group_crystal_system orthorhombic
_space_group_IT_number 61
_space_group_name_Hall '-P 2ac 2ab'
_space_group_name_H-M_alt 'P b c a'
_symmetry_space_group_name_Hall '-P 2ac 2ab'
_symmetry_space_group_name_H-M 'P b c a'
_atom_sites_solution_hydrogens geom
_atom_sites_solution_primary direct
_audit_creation_date 2014-08-29
_audit_creation_method
;
Olex2 1.2
(compiled 2014.07.22 svn.r2960 for OlexSys, GUI svn.r4862)
;
_cell_angle_alpha 90
_cell_angle_beta 90
_cell_angle_gamma 90
_cell_formula_units_Z 8
_cell_length_a 15.87898(18)
_cell_length_b 10.13462(11)
_cell_length_c 25.6111(3)
_cell_measurement_reflns_used 29542
_cell_measurement_temperature 160(1)
_cell_measurement_theta_max 76.4
_cell_measurement_theta_min 1.7
_cell_volume 4121.53(8)
_computing_cell_refinement
;
CrysAlisPro, version 1.171.37.31d (Agilent Technologies, 2012)
;
_computing_data_collection
;
CrysAlisPro, version 1.171.37.31d (Agilent Technologies, 2012)
;
_computing_data_reduction
;
CrysAlisPro, version 1.171.36.20 (Agilent Technologies, 2012)
;
_computing_molecular_graphics
;
<i>Mercury</i> (Macrae et al., 2006)
;
_computing_publication_material
; 
Olex2 (Dolomanov et al., 2009), <i>PLATON for Windows</i> (Spek, 2003) and
<i>publCIF</i> (Westrip, 2010)
;
_computing_structure_refinement ' SHELXL2013 (Sheldrick, 2008)'
_computing_structure_solution
;
SHELXS97 (Sheldrick, 2008)
;
_diffrn_ambient_temperature 160(1)
_diffrn_detector 'CCD plate'
_diffrn_detector_area_resol_mean 10.3801
_diffrn_detector_type Atlas
_diffrn_measured_fraction_theta_full 1.000
_diffrn_measured_fraction_theta_max 0.999
_diffrn_measurement_details
;
  1 omega  -49.00   35.00   1.0000    4.0000
omega____ theta____ kappa____ phi______ frames
    -      -40.8865   37.0000  150.0000 84

  2 omega  -96.00   -2.00   1.0000    4.0000
omega____ theta____ kappa____ phi______ frames
    -      -40.8865  125.0000  -90.0000 94

  3 omega  -49.00   35.00   1.0000    4.0000
omega____ theta____ kappa____ phi______ frames
    -      -40.8865   37.0000   90.0000 84

  4 omega  -96.00   -2.00   1.0000    4.0000
omega____ theta____ kappa____ phi______ frames
    -      -40.8865  125.0000   90.0000 94

  5 omega  -49.00   35.00   1.0000    4.0000
omega____ theta____ kappa____ phi______ frames
    -      -40.8865   37.0000  -30.0000 84

  6 omega  -49.00   35.00   1.0000    4.0000
omega____ theta____ kappa____ phi______ frames
    -      -40.8865   37.0000   30.0000 84

  7 omega  -35.00   67.00   1.0000    4.0000
omega____ theta____ kappa____ phi______ frames
    -       40.8865  -37.0000 -180.0000 102

  8 omega   35.00   91.00   1.0000   16.0000
omega____ theta____ kappa____ phi______ frames
    -      113.0000  -30.0000 -150.0000 56

  9 omega   35.00   91.00   1.0000   16.0000
omega____ theta____ kappa____ phi______ frames
    -      113.0000  -30.0000   30.0000 56

 10 omega   35.00  116.00   1.0000   16.0000
omega____ theta____ kappa____ phi______ frames
    -      113.0000 -111.0000  -90.0000 81

 11 omega   82.00  178.00   1.0000   16.0000
omega____ theta____ kappa____ phi______ frames
    -      113.0000   30.0000  150.0000 96

 12 omega   82.00  178.00   1.0000   16.0000
omega____ theta____ kappa____ phi______ frames
    -      113.0000   30.0000    0.0000 96

 13 omega   29.00  109.00   1.0000   16.0000
omega____ theta____ kappa____ phi______ frames
    -      113.0000  -94.0000  120.0000 80

 14 omega  100.00  178.00   1.0000   16.0000
omega____ theta____ kappa____ phi______ frames
    -      113.0000  111.0000   90.0000 78

 15 omega   83.00  178.00   1.0000   16.0000
omega____ theta____ kappa____ phi______ frames
    -      113.0000   61.0000   90.0000 95

 16 omega  100.00  178.00   1.0000   16.0000
omega____ theta____ kappa____ phi______ frames
    -      113.0000  111.0000 -150.0000 78

 17 omega   35.00  116.00   1.0000   16.0000
omega____ theta____ kappa____ phi______ frames
    -      113.0000 -111.0000   30.0000 81

 18 omega   35.00  116.00   1.0000   16.0000
omega____ theta____ kappa____ phi______ frames
    -      113.0000 -111.0000   60.0000 81

 19 omega   29.00  109.00   1.0000   16.0000
omega____ theta____ kappa____ phi______ frames
    -      113.0000  -94.0000   60.0000 80

 20 omega   82.00  178.00   1.0000   16.0000
omega____ theta____ kappa____ phi______ frames
    -      113.0000   30.0000 -150.0000 96

 21 omega   35.00  116.00   1.0000   16.0000
omega____ theta____ kappa____ phi______ frames
    -      113.0000 -111.0000 -180.0000 81

 22 omega   39.00  143.00   1.0000   16.0000
omega____ theta____ kappa____ phi______ frames
    -      113.0000  -61.0000 -150.0000 104

 23 omega   38.00   99.00   1.0000   16.0000
omega____ theta____ kappa____ phi______ frames
    -      113.0000  -45.0000  -60.0000 61

 24 omega   35.00  116.00   1.0000   16.0000
omega____ theta____ kappa____ phi______ frames
    -      113.0000 -111.0000    0.0000 81

 25 omega   35.00  116.00   1.0000   16.0000
omega____ theta____ kappa____ phi______ frames
    -      113.0000 -111.0000  150.0000 81

 26 omega   38.00   99.00   1.0000   16.0000
omega____ theta____ kappa____ phi______ frames
    -      113.0000  -45.0000  120.0000 61

 27 omega   29.00   79.00   1.0000   16.0000
omega____ theta____ kappa____ phi______ frames
    -      113.0000  -94.0000  -60.0000 50
;
_diffrn_measurement_device 'four-circle diffractometer'
_diffrn_measurement_device_type 'SuperNova, Dual, Cu at zero, Atlas'
_diffrn_measurement_method '\w scans'
_diffrn_orient_matrix_UB_11 -0.0134450000
_diffrn_orient_matrix_UB_12 0.0555704000
_diffrn_orient_matrix_UB_13 -0.0553863000
_diffrn_orient_matrix_UB_21 0.0956335000
_diffrn_orient_matrix_UB_22 0.0213604000
_diffrn_orient_matrix_UB_23 -0.0056002000
_diffrn_orient_matrix_UB_31 0.0092066000
_diffrn_orient_matrix_UB_32 -0.1398395000
_diffrn_orient_matrix_UB_33 -0.0228331000
_diffrn_radiation_monochromator mirror
_diffrn_radiation_probe x-ray
_diffrn_radiation_type CuK\a
_diffrn_radiation_wavelength 1.54184
_diffrn_reflns_av_R_equivalents 0.0264
_diffrn_reflns_av_unetI/netI 0.0094
_diffrn_reflns_Laue_measured_fraction_full 1.000
_diffrn_reflns_Laue_measured_fraction_max 0.999
_diffrn_reflns_limit_h_max 19
_diffrn_reflns_limit_h_min -19
_diffrn_reflns_limit_k_max 9
_diffrn_reflns_limit_k_min -12
_diffrn_reflns_limit_l_max 31
_diffrn_reflns_limit_l_min -31
_diffrn_reflns_number 50151
_diffrn_reflns_point_group_measured_fraction_full 1.000
_diffrn_reflns_point_group_measured_fraction_max 0.999
_diffrn_reflns_theta_full 67.684
_diffrn_reflns_theta_max 74.485
_diffrn_reflns_theta_min 3.451
_diffrn_source 'sealed X-ray tube'
_diffrn_source_type 'SuperNova (Cu) X-ray Source'
_exptl_absorpt_coefficient_mu 0.839
_exptl_absorpt_correction_T_max 0.949
_exptl_absorpt_correction_T_min 0.846
_exptl_absorpt_correction_type analytical
_exptl_absorpt_process_details
;
CrysAlisPro, Agilent Technologies,
Version 1.171.36.20 (release 27-06-2012 CrysAlis171 .NET)
(compiled Jul 11 2012,15:38:31)
Analytical numeric absorption correction using a multifaceted crystal
model based on expressions derived by R.C. Clark & J.S. Reid.
(Clark, R. C. & Reid, J. S. (1995). Acta Cryst. A51, 887-897)
;
_exptl_crystal_colour colourless
_exptl_crystal_density_diffrn 1.352
_exptl_crystal_description plate
_exptl_crystal_F_000 1744
_exptl_crystal_size_max 0.28
_exptl_crystal_size_mid 0.2
_exptl_crystal_size_min 0.07
_refine_diff_density_max 0.582
_refine_diff_density_min -0.298
_refine_diff_density_rms 0.043
_refine_ls_extinction_method none
_refine_ls_goodness_of_fit_ref 1.090
_refine_ls_hydrogen_treatment constr
_refine_ls_matrix_type full
_refine_ls_number_parameters 282
_refine_ls_number_reflns 4215
_refine_ls_number_restraints 0
_refine_ls_restrained_S_all 1.090
_refine_ls_R_factor_all 0.0507
_refine_ls_R_factor_gt 0.0488
_refine_ls_shift/su_max 0.000
_refine_ls_shift/su_mean 0.000
_refine_ls_structure_factor_coef Fsqd
_refine_ls_weighting_details 'w=1/[\s^2^(Fo^2^)+(0.0474P)^2^+2.7108P] where P=(Fo^2^+2Fc^2^)/3'
_refine_ls_weighting_scheme calc
_refine_ls_wR_factor_gt 0.1200
_refine_ls_wR_factor_ref 0.1214
_reflns_Friedel_coverage 0.000
_reflns_number_gt 4028
_reflns_number_total 4215
_reflns_threshold_expression 'I > 2\s(I)'
_cod_data_source_file ja5115858_si_003.cif
_cod_data_source_block nv1427
_cod_depositor_comments 'Adding full bibliography for 4123315--4123319.cif.'
_cod_original_cell_volume 4121.52(8)
_cod_database_code 4123316
_shelxl_version_number 2013-4
_chemical_oxdiff_usercomment 'Noelia Fuentes, PhD'
_shelx_space_group_comment
;
The symmetry employed for this shelxl refinement is uniquely defined
by the following loop, which should always be used as a source of
symmetry information in preference to the above space-group names.
They are only intended as comments.
;
_olex2_refinement_description
;
1. Fixed Uiso
 At 1.2 times of:
  All C(H) groups, All C(H,H) groups
 At 1.5 times of:
  All C(H,H,H) groups
2.a Secondary CH2 refined with riding coordinates:
 C19(H19A,H19B)
2.b Aromatic/amide H refined with riding coordinates:
 C10(H10), C11(H11), C12(H12), C14(H14), C15(H15), C16(H16), C17(H17),
 C22(H22), C23(H23), C24(H24), C25(H25), C26(H26)
2.c Idealised Me refined as rotating group:
 C13(H13A,H13B,H13C), C18(H18A,H18B,H18C)
;

loop_
_space_group_symop_operation_xyz
'x, y, z'
'-x+1/2, -y, z+1/2'
'x+1/2, -y+1/2, -z'
'-x, y+1/2, -z+1/2'
'-x, -y, -z'
'x-1/2, y, -z-1/2'
'-x-1/2, y-1/2, z'
'x, -y-1/2, z-1/2'

loop_
_atom_site_label
_atom_site_type_symbol
_atom_site_fract_x
_atom_site_fract_y
_atom_site_fract_z
_atom_site_U_iso_or_equiv
_atom_site_adp_type
_atom_site_occupancy
_atom_site_site_symmetry_order
_atom_site_calc_flag
_atom_site_refinement_flags_posn
C1 C 0.33577(10) 0.74190(16) 0.17988(6) 0.0307(3) Uani 1 1 d .
C2 C 0.35754(10) 0.60933(16) 0.15516(6) 0.0330(3) Uani 1 1 d .
C3 C 0.43568(10) 0.61190(16) 0.12069(6) 0.0333(3) Uani 1 1 d .
C4 C 0.48249(9) 0.72762(15) 0.11340(6) 0.0291(3) Uani 1 1 d .
C5 C 0.46166(9) 0.84528(15) 0.14352(6) 0.0268(3) Uani 1 1 d .
C6 C 0.49192(9) 0.97140(15) 0.14418(6) 0.0272(3) Uani 1 1 d .
C7 C 0.45315(9) 1.03920(15) 0.18778(6) 0.0275(3) Uani 1 1 d .
C8 C 0.39946(9) 0.95021(15) 0.21315(6) 0.0279(3) Uani 1 1 d .
C9 C 0.36255(10) 0.97771(17) 0.26167(6) 0.0342(4) Uani 1 1 d .
C10 C 0.37594(11) 1.10559(18) 0.28010(6) 0.0379(4) Uani 1 1 d .
H10 H 0.3517 1.1297 0.3118 0.045 Uiso 1 1 calc R
C11 C 0.42368(11) 1.19851(17) 0.25352(7) 0.0363(4) Uani 1 1 d .
H11 H 0.4285 1.2835 0.2669 0.044 Uiso 1 1 calc R
C12 C 0.46421(10) 1.16684(16) 0.20736(6) 0.0320(3) Uani 1 1 d .
H12 H 0.4976 1.2282 0.1900 0.038 Uiso 1 1 calc R
C13 C 0.31760(13) 0.8773(2) 0.29486(7) 0.0464(4) Uani 1 1 d .
H13A H 0.3446 0.7931 0.2911 0.070 Uiso 1 1 calc GR
H13B H 0.2600 0.8706 0.2838 0.070 Uiso 1 1 calc GR
H13C H 0.3195 0.9043 0.3308 0.070 Uiso 1 1 calc GR
C14 C 0.46214(13) 0.49594(19) 0.09619(8) 0.0466(4) Uani 1 1 d .
H14 H 0.4322 0.4182 0.1016 0.056 Uiso 1 1 calc R
C15 C 0.53213(13) 0.4947(2) 0.06399(9) 0.0517(5) Uani 1 1 d .
H15 H 0.5494 0.4165 0.0483 0.062 Uiso 1 1 calc R
C16 C 0.57620(12) 0.6100(2) 0.05521(8) 0.0464(5) Uani 1 1 d .
H16 H 0.6220 0.6099 0.0326 0.056 Uiso 1 1 calc R
C17 C 0.55254(10) 0.72539(18) 0.07984(7) 0.0365(4) Uani 1 1 d .
H17 H 0.5832 0.8023 0.0742 0.044 Uiso 1 1 calc R
C18 C 0.37256(13) 0.51696(18) 0.20257(7) 0.0442(4) Uani 1 1 d .
H18A H 0.4215 0.5458 0.2214 0.066 Uiso 1 1 calc GR
H18B H 0.3810 0.4283 0.1905 0.066 Uiso 1 1 calc GR
H18C H 0.3244 0.5196 0.2252 0.066 Uiso 1 1 calc GR
C19 C 0.27877(11) 0.55803(18) 0.12630(7) 0.0391(4) Uani 1 1 d .
H19A H 0.2864 0.4647 0.1194 0.047 Uiso 1 1 calc R
H19B H 0.2307 0.5668 0.1494 0.047 Uiso 1 1 calc R
C20 C 0.25838(12) 0.6251(2) 0.07601(7) 0.0431(4) Uani 1 1 d .
C21 C 0.55647(9) 1.03365(15) 0.11032(6) 0.0294(3) Uani 1 1 d .
C22 C 0.53751(10) 1.07837(18) 0.06056(6) 0.0353(4) Uani 1 1 d .
H22 H 0.4832 1.0682 0.0476 0.042 Uiso 1 1 calc R
C23 C 0.59857(11) 1.13811(19) 0.02986(7) 0.0403(4) Uani 1 1 d .
H23 H 0.5850 1.1673 -0.0035 0.048 Uiso 1 1 calc R
C24 C 0.67895(12) 1.1544(2) 0.04858(7) 0.0466(5) Uani 1 1 d .
H24 H 0.7202 1.1927 0.0277 0.056 Uiso 1 1 calc R
C25 C 0.69808(12) 1.1136(3) 0.09841(8) 0.0640(7) Uani 1 1 d .
H25 H 0.7521 1.1262 0.1115 0.077 Uiso 1 1 calc R
C26 C 0.63732(11) 1.0537(2) 0.12915(7) 0.0528(5) Uani 1 1 d .
H26 H 0.6509 1.0267 0.1628 0.063 Uiso 1 1 calc R
F1 F 0.27172(9) 0.75666(12) 0.07739(4) 0.0564(3) Uani 1 1 d .
F2 F 0.30399(8) 0.58271(13) 0.03543(4) 0.0589(3) Uani 1 1 d .
F3 F 0.17839(8) 0.6069(2) 0.06238(6) 0.0858(5) Uani 1 1 d .
N1 N 0.40200(8) 0.83114(12) 0.18457(5) 0.0274(3) Uani 1 1 d .
O1 O 0.26659(7) 0.76530(12) 0.19734(5) 0.0420(3) Uani 1 1 d .

loop_
_atom_site_aniso_label
_atom_site_aniso_U_11
_atom_site_aniso_U_22
_atom_site_aniso_U_33
_atom_site_aniso_U_23
_atom_site_aniso_U_13
_atom_site_aniso_U_12
C1 0.0322(8) 0.0284(8) 0.0315(7) 0.0042(6) 0.0014(6) -0.0023(6)
C2 0.0359(8) 0.0263(8) 0.0366(8) 0.0012(6) -0.0029(7) -0.0040(6)
C3 0.0343(8) 0.0295(8) 0.0362(8) -0.0043(6) -0.0043(6) 0.0032(6)
C4 0.0277(7) 0.0300(8) 0.0298(7) -0.0033(6) -0.0042(6) 0.0034(6)
C5 0.0248(7) 0.0295(8) 0.0261(7) 0.0000(6) -0.0009(5) 0.0018(6)
C6 0.0257(7) 0.0290(7) 0.0270(7) 0.0007(6) -0.0026(5) 0.0005(6)
C7 0.0266(7) 0.0279(7) 0.0281(7) 0.0005(6) -0.0037(6) 0.0025(6)
C8 0.0285(7) 0.0269(7) 0.0282(7) -0.0006(6) -0.0016(6) 0.0032(6)
C9 0.0351(8) 0.0379(9) 0.0294(8) 0.0006(6) 0.0017(6) 0.0059(7)
C10 0.0408(9) 0.0433(10) 0.0296(8) -0.0068(7) -0.0008(7) 0.0107(7)
C11 0.0399(9) 0.0312(8) 0.0379(8) -0.0082(7) -0.0085(7) 0.0067(7)
C12 0.0309(8) 0.0276(8) 0.0374(8) -0.0007(6) -0.0066(6) 0.0010(6)
C13 0.0548(11) 0.0494(11) 0.0350(9) 0.0040(8) 0.0136(8) 0.0047(9)
C14 0.0484(10) 0.0324(9) 0.0591(11) -0.0125(8) -0.0042(9) 0.0019(8)
C15 0.0492(11) 0.0434(11) 0.0626(12) -0.0236(9) -0.0009(9) 0.0120(9)
C16 0.0351(9) 0.0559(12) 0.0483(10) -0.0183(9) 0.0023(8) 0.0077(8)
C17 0.0296(8) 0.0419(9) 0.0379(8) -0.0072(7) -0.0004(6) 0.0028(7)
C18 0.0577(11) 0.0303(9) 0.0447(10) 0.0064(7) -0.0080(8) -0.0036(8)
C19 0.0394(9) 0.0350(9) 0.0430(9) -0.0003(7) -0.0016(7) -0.0101(7)
C20 0.0368(9) 0.0482(10) 0.0443(9) -0.0025(8) -0.0047(8) -0.0021(8)
C21 0.0285(7) 0.0307(8) 0.0289(7) 0.0002(6) -0.0004(6) -0.0013(6)
C22 0.0294(8) 0.0434(9) 0.0331(8) 0.0041(7) -0.0041(6) -0.0015(7)
C23 0.0395(9) 0.0496(10) 0.0318(8) 0.0102(7) 0.0004(7) 0.0016(8)
C24 0.0359(9) 0.0634(12) 0.0405(9) 0.0104(9) 0.0063(7) -0.0087(9)
C25 0.0318(9) 0.115(2) 0.0454(11) 0.0194(12) -0.0056(8) -0.0203(11)
C26 0.0343(9) 0.0898(16) 0.0344(9) 0.0187(10) -0.0065(7) -0.0122(10)
F1 0.0808(9) 0.0427(6) 0.0457(6) 0.0041(5) -0.0048(6) 0.0129(6)
F2 0.0727(8) 0.0637(8) 0.0403(6) -0.0069(5) 0.0013(6) 0.0098(6)
F3 0.0435(7) 0.1418(15) 0.0721(9) 0.0117(10) -0.0210(6) -0.0149(8)
N1 0.0291(6) 0.0250(6) 0.0283(6) 0.0000(5) 0.0025(5) 0.0003(5)
O1 0.0338(6) 0.0407(7) 0.0514(7) -0.0017(6) 0.0107(5) -0.0044(5)

loop_
_atom_type_symbol
_atom_type_description
_atom_type_scat_dispersion_real
_atom_type_scat_dispersion_imag
_atom_type_scat_source
C C 0.0181 0.0091 'International Tables Vol C Tables 4.2.6.8 and 6.1.1.4'
H H 0.0000 0.0000 'International Tables Vol C Tables 4.2.6.8 and 6.1.1.4'
F F 0.0727 0.0534 'International Tables Vol C Tables 4.2.6.8 and 6.1.1.4'
N N 0.0311 0.0180 'International Tables Vol C Tables 4.2.6.8 and 6.1.1.4'
O O 0.0492 0.0322 'International Tables Vol C Tables 4.2.6.8 and 6.1.1.4'

loop_
_exptl_crystal_face_index_h
_exptl_crystal_face_index_k
_exptl_crystal_face_index_l
_exptl_crystal_face_perp_dist
_exptl_oxdiff_crystal_face_indexfrac_h
_exptl_oxdiff_crystal_face_indexfrac_k
_exptl_oxdiff_crystal_face_indexfrac_l
_exptl_oxdiff_crystal_face_x
_exptl_oxdiff_crystal_face_y
_exptl_oxdiff_crystal_face_z
0 0 1 0.0331 -0.0010 0.0008 1.0004 -0.0554 -0.0057 -0.0230
0 0 -1 0.0331 0.0010 -0.0008 -1.0004 0.0554 0.0057 0.0230
1 -1 -1 0.1107 1.0008 -0.9999 -1.0012 -0.0136 0.0800 0.1719
2 1 2 0.0573 1.9969 1.0020 2.0016 -0.0820 0.2012 -0.1674
-1 0 0 0.1020 -0.9996 -0.0004 0.0000 0.0134 -0.0956 -0.0091
-1 -1 -1 0.1194 -0.9984 -1.0007 -1.0012 0.0133 -0.1112 0.1536
-1 1 1 0.1311 -1.0008 0.9999 1.0012 0.0136 -0.0800 -0.1719
0 1 1 0.1167 -0.0012 1.0003 1.0012 0.0002 0.0156 -0.1628
2 1 -2 0.0580 2.0011 0.9987 -2.0001 0.1394 0.2239 -0.0756
-1 0 -1 0.0836 -0.9985 -0.0012 -1.0004 0.0688 -0.0899 0.0138

loop_
_geom_angle_atom_site_label_1
_geom_angle_atom_site_label_2
_geom_angle_atom_site_label_3
_geom_angle
N1 C1 C2 115.91(13)
O1 C1 C2 122.15(14)
O1 C1 N1 121.78(15)
C1 C2 C18 103.98(13)
C1 C2 C19 108.18(14)
C3 C2 C1 114.22(13)
C3 C2 C18 109.80(14)
C3 C2 C19 112.85(14)
C19 C2 C18 107.23(14)
C4 C3 C2 121.58(14)
C14 C3 C2 119.41(16)
C14 C3 C4 119.00(16)
C3 C4 C5 119.59(14)
C3 C4 C17 119.19(15)
C17 C4 C5 121.07(14)
C6 C5 C4 133.79(14)
C6 C5 N1 108.63(13)
N1 C5 C4 117.37(13)
C5 C6 C7 107.69(13)
C5 C6 C21 129.34(14)
C7 C6 C21 122.86(14)
C8 C7 C6 108.11(13)
C12 C7 C6 131.44(15)
C12 C7 C8 120.37(14)
C7 C8 C9 122.52(15)
C7 C8 N1 107.01(13)
C9 C8 N1 129.89(14)
C8 C9 C13 124.34(16)
C10 C9 C8 114.88(15)
C10 C9 C13 120.59(15)
C9 C10 H10 118.4
C11 C10 C9 123.20(15)
C11 C10 H10 118.4
C10 C11 H11 119.5
C12 C11 C10 121.06(15)
C12 C11 H11 119.5
C7 C12 H12 121.2
C11 C12 C7 117.55(15)
C11 C12 H12 121.2
C9 C13 H13A 109.5
C9 C13 H13B 109.5
C9 C13 H13C 109.5
H13A C13 H13B 109.5
H13A C13 H13C 109.5
H13B C13 H13C 109.5
C3 C14 H14 119.4
C15 C14 C3 121.11(18)
C15 C14 H14 119.4
C14 C15 H15 120.1
C16 C15 C14 119.78(17)
C16 C15 H15 120.1
C15 C16 H16 119.9
C15 C16 C17 120.29(17)
C17 C16 H16 119.9
C4 C17 H17 119.7
C16 C17 C4 120.54(17)
C16 C17 H17 119.7
C2 C18 H18A 109.5
C2 C18 H18B 109.5
C2 C18 H18C 109.5
H18A C18 H18B 109.5
H18A C18 H18C 109.5
H18B C18 H18C 109.5
C2 C19 H19A 108.3
C2 C19 H19B 108.3
H19A C19 H19B 107.4
C20 C19 C2 115.84(14)
C20 C19 H19A 108.3
C20 C19 H19B 108.3
F1 C20 C19 113.16(15)
F2 C20 C19 113.99(16)
F2 C20 F1 104.65(16)
F3 C20 C19 111.75(16)
F3 C20 F1 107.07(17)
F3 C20 F2 105.57(16)
C22 C21 C6 121.78(14)
C22 C21 C26 118.23(15)
C26 C21 C6 119.93(14)
C21 C22 H22 119.6
C21 C22 C23 120.80(15)
C23 C22 H22 119.6
C22 C23 H23 119.9
C24 C23 C22 120.26(16)
C24 C23 H23 119.9
C23 C24 H24 120.2
C23 C24 C25 119.55(17)
C25 C24 H24 120.2
C24 C25 H25 119.8
C24 C25 C26 120.33(18)
C26 C25 H25 119.8
C21 C26 H26 119.6
C25 C26 C21 120.78(17)
C25 C26 H26 119.6
C1 N1 C5 120.31(12)
C1 N1 C8 125.34(13)
C8 N1 C5 108.42(12)

loop_
_geom_bond_atom_site_label_1
_geom_bond_atom_site_label_2
_geom_bond_distance
C1 C2 1.525(2)
C1 N1 1.392(2)
C1 O1 1.209(2)
C2 C3 1.523(2)
C2 C18 1.551(2)
C2 C19 1.543(2)
C3 C4 1.401(2)
C3 C14 1.397(2)
C4 C5 1.458(2)
C4 C17 1.406(2)
C5 C6 1.366(2)
C5 N1 1.4224(18)
C6 C7 1.448(2)
C6 C21 1.483(2)
C7 C8 1.401(2)
C7 C12 1.399(2)
C8 C9 1.402(2)
C8 N1 1.4119(19)
C9 C10 1.396(2)
C9 C13 1.506(2)
C10 H10 0.9300
C10 C11 1.387(3)
C11 H11 0.9300
C11 C12 1.384(2)
C12 H12 0.9300
C13 H13A 0.9600
C13 H13B 0.9600
C13 H13C 0.9600
C14 H14 0.9300
C14 C15 1.384(3)
C15 H15 0.9300
C15 C16 1.380(3)
C16 H16 0.9300
C16 C17 1.381(2)
C17 H17 0.9300
C18 H18A 0.9600
C18 H18B 0.9600
C18 H18C 0.9600
C19 H19A 0.9700
C19 H19B 0.9700
C19 C20 1.492(3)
C20 F1 1.350(2)
C20 F2 1.338(2)
C20 F3 1.330(2)
C21 C22 1.386(2)
C21 C26 1.386(2)
C22 H22 0.9300
C22 C23 1.387(2)
C23 H23 0.9300
C23 C24 1.373(3)
C24 H24 0.9300
C24 C25 1.376(3)
C25 H25 0.9300
C25 C26 1.385(3)
C26 H26 0.9300
